data_2108888
loop_
_publ_author_name
'Li, Peng'
'Zhang, Ting'
'Li, Li-Li'
'Dong, Wen-Kui'

_publ_section_title
;
 Self-assembling of three rare structurally various homomultinuclear
 Cu^II^ complexes derived from a bis(salamo)-based multioxime ligand
;
_journal_coeditor_code LO5094
_journal_issue 5
_journal_name_full 'Acta Crystallographica Section B'
_journal_page_first
;
;
_journal_paper_doi 10.1107/S2052520621008441
_journal_volume 77
_journal_year 2021
_chemical_formula_moiety 'C56 H54 Cu4 N12 O24, 2(Cl O4), 2(C H4 O)'
_chemical_formula_sum 'C58 H62 Cl2 Cu4 N12 O34'
_chemical_formula_weight 1796.25
_space_group_crystal_system monoclinic
_space_group_IT_number 14
_space_group_name_Hall '-P 2yn'
_space_group_name_H-M_alt 'P 1 21/n 1'
_atom_sites_solution_hydrogens mixed
_atom_sites_solution_primary iterative
_audit_creation_date 2020-12-05
_audit_creation_method
;
Olex2 1.2
(compiled 2018.05.29 svn.r3508 for OlexSys, GUI svn.r5506)
;
_audit_update_record
;
2021-09-01 # Formatted by IUCr publCIF

;
_cell_angle_alpha 90
_cell_angle_beta 92.0860(10)
_cell_angle_gamma 90
_cell_formula_units_Z 2
_cell_length_a 15.2568(4)
_cell_length_b 14.5155(4)
_cell_length_c 15.4550(4)
_cell_measurement_reflns_used 9913
_cell_measurement_temperature 173(2)
_cell_measurement_theta_max 26.726
_cell_measurement_theta_min 2.370
_cell_volume 3420.40(16)
_computing_molecular_graphics 'Olex2 (Dolomanov et al., 2009)'
_computing_publication_material 'Olex2 (Dolomanov et al., 2009)'
_computing_structure_refinement 'olex2.refine (Bourhis et al., 2015)'
_computing_structure_solution 'olex2.solve (Bourhis et al., 2015)'
_diffrn_ambient_temperature 173.0
_diffrn_measured_fraction_theta_full 0.997
_diffrn_measured_fraction_theta_max 0.997
_diffrn_measurement_device_type 'Bruker D8 Venture'
_diffrn_measurement_method 'phi and omega scans'
_diffrn_radiation_monochromator graphite
_diffrn_radiation_type MoK\a
_diffrn_radiation_wavelength 0.71073
_diffrn_reflns_av_R_equivalents 0.0243
_diffrn_reflns_av_unetI/netI 0.0151
_diffrn_reflns_Laue_measured_fraction_full 0.997
_diffrn_reflns_Laue_measured_fraction_max 0.997
_diffrn_reflns_limit_h_max 19
_diffrn_reflns_limit_h_min -19
_diffrn_reflns_limit_k_max 18
_diffrn_reflns_limit_k_min -18
_diffrn_reflns_limit_l_max 17
_diffrn_reflns_limit_l_min -19
_diffrn_reflns_number 43196
_diffrn_reflns_point_group_measured_fraction_full 0.997
_diffrn_reflns_point_group_measured_fraction_max 0.997
_diffrn_reflns_theta_full 25.242
_diffrn_reflns_theta_max 26.736
_diffrn_reflns_theta_min 2.316
_exptl_absorpt_coefficient_mu 1.410
_exptl_absorpt_correction_T_max 0.7454
_exptl_absorpt_correction_T_min 0.6592
_exptl_absorpt_correction_type multi-scan
_exptl_absorpt_process_details SADABS
_exptl_crystal_density_diffrn 1.744
_exptl_crystal_description BLOCK
_exptl_crystal_F_000 1832
_exptl_crystal_size_max 0.24
_exptl_crystal_size_mid 0.22
_exptl_crystal_size_min 0.19
_refine_diff_density_max 1.759
_refine_diff_density_min -0.841
_refine_diff_density_rms 0.068
_refine_ls_extinction_method none
_refine_ls_goodness_of_fit_ref 1.064
_refine_ls_hydrogen_treatment mixed
_refine_ls_matrix_type full
_refine_ls_number_parameters 530
_refine_ls_number_reflns 7259
_refine_ls_number_restraints 24
_refine_ls_restrained_S_all 1.081
_refine_ls_R_factor_all 0.0384
_refine_ls_R_factor_gt 0.0356
_refine_ls_shift/su_max 0.001
_refine_ls_shift/su_mean 0.000
_refine_ls_structure_factor_coef Fsqd
_refine_ls_weighting_details 'w=1/[\s^2^(Fo^2^)+(0.0340P)^2^+5.5923P] where P=(Fo^2^+2Fc^2^)/3'
_refine_ls_weighting_scheme calc
_refine_ls_wR_factor_gt 0.0868
_refine_ls_wR_factor_ref 0.0888
_reflns_Friedel_coverage 0.000
_reflns_number_gt 6759
_reflns_number_total 7259
_reflns_threshold_expression 'I > 2\s(I)'
_cod_data_source_file lo5094sup1.cif
_cod_data_source_block 1
_cod_database_code 2108888
_publcif_datablock.id {5eabb18f-54b1-4433-8338-9f6c38726244}

_shelx_shelxl_version_number 2014/7
_shelx_space_group_comment
;
The symmetry employed for this shelxl refinement is uniquely defined
by the following loop, which should always be used as a source of
symmetry information in preference to the above space-group names.
They are only intended as comments.
;
_shelx_estimated_absorpt_t_max 0.775
_shelx_estimated_absorpt_t_min 0.728
_olex2_refinement_description
;
1. Fixed Uiso
 At 1.2 times of:
  All C(H) groups, All C(H,H) groups
 At 1.5 times of:
  All C(H,H,H) groups, All C(H,H,H,H,H,H) groups, All O(H) groups
2. Restrained distances
 O12-H12
 0.87 with sigma of 0.01
 C28-H12
 1.899022 with sigma of 0.02
 Cu2-H12
 2.830607 with sigma of 0.02
 O14-Cl1 \\sim Cl1-O14A
 with sigma of 0.02
 O15A-Cl1 \\sim Cl1-O15
 with sigma of 0.02
 O13A-C29 \\sim C29-O13
 with sigma of 0.02
3. Uiso/Uaniso restraints and constraints
O13A \\sim O14 \\sim O14A: within 3.8A with sigma of 0.01 and sigma for
terminal atoms of 0.02
4. Others
 Sof(O13A)=Sof(H13A)=Sof(O14A)=Sof(O15A)=Sof(H29d)=Sof(H29e)=Sof(H29f)=1-FVAR(1)
 Sof(O13)=Sof(H13)=Sof(O14)=Sof(O15)=Sof(H29a)=Sof(H29b)=Sof(H29c)=FVAR(1)
5.a Riding coordinates:
 O13(H13), O13A(H13A)
5.b Secondary CH2 refined with riding coordinates:
 C8(H8a,H8b), C9(H9a,H9b), C19(H19a,H19b), C20(H20a,H20b)
5.c Aromatic/amide H refined with riding coordinates:
 C3(H3), C5(H5), C6(H6), C7(H7), C10(H10), C14(H14), C16(H16), C18(H18),
 C21(H21), C24(H24), C25(H25), C27(H27)
5.d Idealised Me refined as rotating group:
 C17(H17a,H17b,H17c), C28(H28a,H28b,H28c), C29(H29a,H29b,H29c), C29(H29d,H29e,
 H29f)
;
_olex2_submission_special_instructions 'No special instructions were received'

loop_
_space_group_symop_operation_xyz
'x, y, z'
'-x+1/2, y+1/2, -z+1/2'
'-x, -y, -z'
'x-1/2, -y-1/2, z-1/2'

loop_
_atom_site_label
_atom_site_type_symbol
_atom_site_fract_x
_atom_site_fract_y
_atom_site_fract_z
_atom_site_U_iso_or_equiv
_atom_site_adp_type
_atom_site_occupancy
_atom_site_site_symmetry_order
_atom_site_calc_flag
_atom_site_refinement_flags_posn
_atom_site_refinement_flags_adp
_atom_site_refinement_flags_occupancy
_atom_site_disorder_assembly
_atom_site_disorder_group
Cu1 Cu 0.91994(2) 0.42705(2) 0.47503(2) 0.02062(8) Uani 1 1 d . . . . .
Cu2 Cu 0.81008(2) 0.54391(2) 0.32847(2) 0.02363(8) Uani 1 1 d D . . . .
O1 O 0.99904(11) 0.50320(11) 0.40949(10) 0.0237(3) Uani 1 1 d . . . . .
O2 O 1.1402(2) 0.4285(2) 0.04653(15) 0.0771(9) Uani 1 1 d . . . . .
O3 O 1.16494(17) 0.2965(2) 0.10245(15) 0.0596(7) Uani 1 1 d . . . . .
O4 O 1.01646(12) 0.26020(12) 0.53252(11) 0.0319(4) Uani 1 1 d . . . . .
O5 O 0.84267(13) 0.27639(12) 0.58260(11) 0.0326(4) Uani 1 1 d . . . . .
O6 O 0.82819(11) 0.51845(11) 0.45155(10) 0.0234(3) Uani 1 1 d . . . . .
O7 O 0.82668(13) 0.75794(13) 0.31108(12) 0.0368(4) Uani 1 1 d . . . . .
O8 O 0.76207(13) 0.64490(14) 0.17251(12) 0.0362(4) Uani 1 1 d . . . . .
O9 O 0.84128(12) 0.41440(12) 0.31032(11) 0.0289(4) Uani 1 1 d . . . . .
O10 O 0.98332(17) 0.2922(2) -0.04492(18) 0.0700(8) Uani 1 1 d . . . . .
O11 O 1.0022(2) 0.1669(2) 0.0280(2) 0.0813(10) Uani 1 1 d . . . . .
O12 O 0.66230(13) 0.52197(16) 0.33764(13) 0.0429(5) Uani 1 1 d D . . . .
H12 H 0.6317(12) 0.519(2) 0.2890(9) 0.064 Uiso 1 1 d DR . . . .
N1 N 1.14247(17) 0.3761(2) 0.10805(15) 0.0464(7) Uani 1 1 d . . . . .
N2 N 1.00387(13) 0.32580(14) 0.46466(12) 0.0241(4) Uani 1 1 d . . . . .
N3 N 0.83437(13) 0.36773(13) 0.55317(13) 0.0239(4) Uani 1 1 d . . . . .
N4 N 0.80778(14) 0.68020(14) 0.36246(13) 0.0266(4) Uani 1 1 d . . . . .
N5 N 0.80502(15) 0.56364(16) 0.20435(13) 0.0308(5) Uani 1 1 d . . . . .
N6 N 0.97630(18) 0.2464(2) 0.0207(2) 0.0582(8) Uani 1 1 d . . . . .
C1 C 1.03816(15) 0.47239(17) 0.34105(14) 0.0225(4) Uani 1 1 d . . . . .
C2 C 1.06584(15) 0.37967(17) 0.33332(15) 0.0238(5) Uani 1 1 d . . . . .
C3 C 1.10456(16) 0.34945(19) 0.25788(16) 0.0295(5) Uani 1 1 d . . . . .
H3 H 1.1249 0.2879 0.2531 0.035 Uiso 1 1 calc R . . . .
C4 C 1.11278(16) 0.4105(2) 0.19058(15) 0.0325(6) Uani 1 1 d . . . . .
C5 C 1.09085(17) 0.5031(2) 0.19807(16) 0.0339(6) Uani 1 1 d . . . . .
H5 H 1.0998 0.5444 0.1515 0.041 Uiso 1 1 calc R . . . .
C6 C 1.05612(16) 0.53422(19) 0.27343(16) 0.0290(5) Uani 1 1 d . . . . .
H6 H 1.0441 0.5980 0.2801 0.035 Uiso 1 1 calc R . . . .
C7 C 1.05748(15) 0.31437(17) 0.40359(15) 0.0255(5) Uani 1 1 d . . . . .
H7 H 1.0933 0.2608 0.4044 0.031 Uiso 1 1 calc R . . . .
C8 C 0.95615(19) 0.18486(18) 0.52274(19) 0.0357(6) Uani 1 1 d . . . . .
H8A H 0.9628 0.1441 0.5739 0.043 Uiso 1 1 calc R . . . .
H8B H 0.9712 0.1485 0.4711 0.043 Uiso 1 1 calc R . . . .
C9 C 0.86210(18) 0.21537(18) 0.51311(18) 0.0329(6) Uani 1 1 d . . . . .
H9A H 0.8522 0.2473 0.4570 0.039 Uiso 1 1 calc R . . . .
H9B H 0.8229 0.1611 0.5141 0.039 Uiso 1 1 calc R . . . .
C10 C 0.77784(16) 0.41121(17) 0.59732(15) 0.0267(5) Uani 1 1 d . . . . .
H10 H 0.7488 0.3780 0.6408 0.032 Uiso 1 1 calc R . . . .
C11 C 0.75547(15) 0.50714(17) 0.58532(15) 0.0251(5) Uani 1 1 d . . . . .
C12 C 0.78022(15) 0.55751(16) 0.51221(15) 0.0226(4) Uani 1 1 d . . . . .
C13 C 0.75395(15) 0.65006(17) 0.50536(15) 0.0257(5) Uani 1 1 d . . . . .
C14 C 0.70756(17) 0.69077(18) 0.57170(16) 0.0308(5) Uani 1 1 d . . . . .
H14 H 0.6931 0.7543 0.5675 0.037 Uiso 1 1 calc R . . . .
C15 C 0.68193(18) 0.6416(2) 0.64357(17) 0.0337(6) Uani 1 1 d . . . . .
C16 C 0.70581(17) 0.54948(19) 0.64842(16) 0.0312(5) Uani 1 1 d . . . . .
H16 H 0.6878 0.5139 0.6962 0.037 Uiso 1 1 calc R . . . .
C17 C 0.6318(2) 0.6874(2) 0.7139(2) 0.0503(8) Uani 1 1 d . . . . .
H17A H 0.6730 0.7101 0.7591 0.076 Uiso 1 1 calc GR . . . .
H17B H 0.5917 0.6428 0.7390 0.076 Uiso 1 1 calc GR . . . .
H17C H 0.5979 0.7392 0.6894 0.076 Uiso 1 1 calc GR . . . .
C18 C 0.77861(16) 0.70874(17) 0.43431(16) 0.0275(5) Uani 1 1 d . . . . .
H18 H 0.7726 0.7734 0.4417 0.033 Uiso 1 1 calc R . . . .
C19 C 0.88018(18) 0.7363(2) 0.24016(19) 0.0384(6) Uani 1 1 d . . . . .
H19A H 0.9165 0.6815 0.2547 0.046 Uiso 1 1 calc R . . . .
H19B H 0.9201 0.7884 0.2294 0.046 Uiso 1 1 calc R . . . .
C20 C 0.8249(2) 0.7173(2) 0.15990(19) 0.0418(7) Uani 1 1 d . . . . .
H20A H 0.7934 0.7742 0.1422 0.050 Uiso 1 1 calc R . . . .
H20B H 0.8635 0.6996 0.1125 0.050 Uiso 1 1 calc R . . . .
C21 C 0.83001(18) 0.5104(2) 0.14403(16) 0.0352(6) Uani 1 1 d . . . . .
H21 H 0.8238 0.5319 0.0861 0.042 Uiso 1 1 calc R . . . .
C22 C 0.86678(17) 0.4204(2) 0.15805(17) 0.0328(6) Uani 1 1 d . . . . .
C23 C 0.86576(16) 0.37506(18) 0.23964(16) 0.0288(5) Uani 1 1 d . . . . .
C24 C 0.89341(18) 0.28137(19) 0.24222(19) 0.0356(6) Uani 1 1 d . . . . .
H24 H 0.8877 0.2470 0.2941 0.043 Uiso 1 1 calc R . . . .
C25 C 0.92804(19) 0.2396(2) 0.1715(2) 0.0429(7) Uani 1 1 d . . . . .
H25 H 0.9475 0.1775 0.1750 0.051 Uiso 1 1 calc R . . . .
C26 C 0.93441(18) 0.2888(2) 0.0946(2) 0.0432(7) Uani 1 1 d . . . . .
C27 C 0.90222(18) 0.3760(2) 0.08640(18) 0.0403(7) Uani 1 1 d . . . . .
H27 H 0.9037 0.4068 0.0322 0.048 Uiso 1 1 calc R . . . .
C28 C 0.6151(2) 0.4694(2) 0.3978(2) 0.0492(8) Uani 1 1 d D . . . .
H28A H 0.5620 0.4443 0.3690 0.074 Uiso 1 1 calc GR . . . .
H28B H 0.5987 0.5089 0.4460 0.074 Uiso 1 1 calc GR . . . .
H28C H 0.6519 0.4187 0.4199 0.074 Uiso 1 1 calc GR . . . .
Cl1 Cl 0.33320(6) 0.56949(6) 0.12328(6) 0.0574(2) Uani 1 1 d D . . . .
O13 O 0.5620(4) 0.4776(6) 0.1930(4) 0.0611(19) Uani 0.547(15) 1 d D . P A 1
H13 H 0.5155 0.5084 0.1882 0.092 Uiso 0.547(15) 1 d R . P A 1
O13A O 0.5677(6) 0.5340(13) 0.1909(6) 0.095(4) Uani 0.453(15) 1 d D U P A 2
H13A H 0.5193 0.5563 0.1739 0.143 Uiso 0.453(15) 1 d R . P A 2
O14 O 0.4164(6) 0.6041(7) 0.1665(8) 0.091(3) Uani 0.547(15) 1 d D U P A 1
O14A O 0.4202(6) 0.5912(10) 0.1198(11) 0.101(4) Uani 0.453(15) 1 d D U P A 2
O15 O 0.3299(8) 0.6125(6) 0.0459(4) 0.074(3) Uani 0.547(15) 1 d D . P A 1
O15A O 0.2779(9) 0.5877(6) 0.0419(5) 0.081(3) Uani 0.453(15) 1 d D . P A 2
O16 O 0.3268(2) 0.47310(17) 0.13361(18) 0.0745(9) Uani 1 1 d . . . . .
O17 O 0.2807(3) 0.6142(2) 0.1861(2) 0.0921(11) Uani 1 1 d . . . . .
C29 C 0.6033(3) 0.4814(3) 0.1205(3) 0.0741(12) Uani 1 1 d D . . . .
H29A H 0.5622 0.4680 0.0719 0.111 Uiso 0.547(15) 1 calc GR . P A 1
H29B H 0.6507 0.4359 0.1217 0.111 Uiso 0.547(15) 1 calc GR . P A 1
H29C H 0.6280 0.5432 0.1134 0.111 Uiso 0.547(15) 1 calc GR . P A 1
H29D H 0.5610 0.4808 0.0713 0.111 Uiso 0.453(15) 1 calc GR . P A 2
H29E H 0.6149 0.4181 0.1398 0.111 Uiso 0.453(15) 1 calc GR . P A 2
H29F H 0.6581 0.5099 0.1029 0.111 Uiso 0.453(15) 1 calc GR . P A 2

loop_
_atom_site_aniso_label
_atom_site_aniso_U_11
_atom_site_aniso_U_22
_atom_site_aniso_U_33
_atom_site_aniso_U_23
_atom_site_aniso_U_13
_atom_site_aniso_U_12
Cu1 0.02309(14) 0.02021(14) 0.01900(14) 0.00251(10) 0.00665(10) 0.00196(10)
Cu2 0.02706(15) 0.02623(15) 0.01779(14) 0.00262(11) 0.00347(11) 0.00225(11)
O1 0.0279(8) 0.0235(8) 0.0201(7) 0.0002(6) 0.0084(6) -0.0011(6)
O2 0.102(2) 0.107(2) 0.0236(11) 0.0058(13) 0.0272(13) 0.0061(18)
O3 0.0575(15) 0.0799(19) 0.0425(13) -0.0205(12) 0.0197(11) 0.0120(13)
O4 0.0345(9) 0.0309(9) 0.0304(9) 0.0136(7) 0.0020(7) 0.0043(7)
O5 0.0458(11) 0.0240(9) 0.0291(9) 0.0082(7) 0.0159(8) 0.0049(8)
O6 0.0264(8) 0.0260(8) 0.0181(7) 0.0024(6) 0.0059(6) 0.0047(7)
O7 0.0501(12) 0.0258(9) 0.0348(10) 0.0107(8) 0.0049(8) -0.0026(8)
O8 0.0383(10) 0.0411(11) 0.0291(9) 0.0109(8) -0.0004(8) 0.0041(8)
O9 0.0344(9) 0.0287(9) 0.0240(8) -0.0019(7) 0.0044(7) 0.0003(7)
O10 0.0537(15) 0.108(2) 0.0501(15) -0.0359(16) 0.0230(12) -0.0144(15)
O11 0.0686(18) 0.079(2) 0.098(2) -0.0525(18) 0.0267(16) 0.0049(15)
O12 0.0349(11) 0.0584(13) 0.0353(11) 0.0060(10) 0.0018(8) 0.0004(9)
N1 0.0354(13) 0.079(2) 0.0259(12) -0.0095(13) 0.0115(10) -0.0005(13)
N2 0.0274(10) 0.0231(10) 0.0221(9) 0.0044(8) 0.0037(8) 0.0013(8)
N3 0.0277(10) 0.0195(9) 0.0247(10) 0.0050(8) 0.0054(8) 0.0010(8)
N4 0.0294(10) 0.0246(10) 0.0258(10) 0.0078(8) -0.0002(8) -0.0009(8)
N5 0.0328(11) 0.0367(12) 0.0231(10) 0.0060(9) 0.0039(8) 0.0028(9)
N6 0.0394(15) 0.078(2) 0.0582(19) -0.0406(17) 0.0135(13) -0.0093(15)
C1 0.0200(10) 0.0304(12) 0.0172(10) -0.0006(9) 0.0016(8) -0.0014(9)
C2 0.0208(11) 0.0296(12) 0.0212(11) -0.0027(9) 0.0032(9) -0.0010(9)
C3 0.0227(11) 0.0378(14) 0.0284(12) -0.0074(10) 0.0049(9) 0.0002(10)
C4 0.0244(12) 0.0555(17) 0.0182(11) -0.0051(11) 0.0075(9) -0.0026(11)
C5 0.0289(13) 0.0531(17) 0.0201(11) 0.0089(11) 0.0053(10) -0.0028(12)
C6 0.0260(12) 0.0355(13) 0.0259(12) 0.0065(10) 0.0038(9) 0.0005(10)
C7 0.0238(11) 0.0252(11) 0.0276(12) -0.0028(9) 0.0026(9) 0.0019(9)
C8 0.0429(15) 0.0238(12) 0.0414(15) 0.0062(11) 0.0132(12) 0.0041(11)
C9 0.0385(14) 0.0241(12) 0.0368(14) -0.0004(10) 0.0117(11) -0.0045(10)
C10 0.0281(12) 0.0300(12) 0.0225(11) 0.0037(9) 0.0078(9) -0.0010(10)
C11 0.0239(11) 0.0290(12) 0.0227(11) 0.0005(9) 0.0041(9) 0.0034(9)
C12 0.0205(11) 0.0271(12) 0.0202(11) -0.0020(9) 0.0016(8) 0.0021(9)
C13 0.0254(11) 0.0285(12) 0.0231(11) -0.0010(9) -0.0010(9) 0.0030(9)
C14 0.0330(13) 0.0301(13) 0.0294(12) -0.0046(10) 0.0001(10) 0.0089(10)
C15 0.0336(13) 0.0422(15) 0.0254(12) -0.0053(11) 0.0043(10) 0.0118(11)
C16 0.0322(13) 0.0400(14) 0.0218(11) 0.0015(10) 0.0070(10) 0.0064(11)
C17 0.064(2) 0.0543(19) 0.0338(15) -0.0030(14) 0.0167(14) 0.0271(16)
C18 0.0283(12) 0.0235(11) 0.0306(12) 0.0004(10) -0.0032(10) 0.0032(9)
C19 0.0300(13) 0.0437(16) 0.0419(15) 0.0173(13) 0.0068(11) -0.0029(12)
C20 0.0458(16) 0.0469(17) 0.0335(14) 0.0173(13) 0.0092(12) 0.0026(13)
C21 0.0345(14) 0.0509(16) 0.0205(12) 0.0022(11) 0.0058(10) -0.0029(12)
C22 0.0287(13) 0.0438(15) 0.0262(12) -0.0069(11) 0.0057(10) -0.0050(11)
C23 0.0229(11) 0.0354(13) 0.0283(12) -0.0064(10) 0.0030(9) -0.0039(10)
C24 0.0317(13) 0.0338(14) 0.0413(15) -0.0099(12) 0.0021(11) -0.0045(11)
C25 0.0321(14) 0.0410(16) 0.0557(18) -0.0212(14) 0.0027(13) -0.0038(12)
C26 0.0293(13) 0.0570(19) 0.0439(16) -0.0281(15) 0.0088(12) -0.0078(13)
C27 0.0335(14) 0.0584(19) 0.0296(13) -0.0135(13) 0.0080(11) -0.0092(13)
C28 0.0446(17) 0.0513(19) 0.0523(19) -0.0079(15) 0.0078(14) -0.0155(14)
Cl1 0.0605(5) 0.0420(4) 0.0715(6) 0.0297(4) 0.0254(4) 0.0092(4)
O13 0.056(3) 0.067(4) 0.059(3) 0.017(3) -0.015(2) -0.011(3)
O13A 0.065(5) 0.160(10) 0.060(4) 0.016(6) -0.013(3) 0.001(6)
O14 0.100(5) 0.069(4) 0.107(7) 0.025(5) 0.030(5) -0.003(4)
O14A 0.060(4) 0.107(7) 0.138(9) 0.066(7) 0.050(6) -0.003(4)
O15 0.106(7) 0.062(4) 0.055(3) 0.023(3) 0.010(4) 0.003(4)
O15A 0.111(8) 0.053(4) 0.077(5) 0.028(3) -0.032(5) -0.014(4)
O16 0.126(3) 0.0364(13) 0.0611(17) 0.0067(12) 0.0021(17) 0.0134(15)
O17 0.123(3) 0.073(2) 0.083(2) 0.0097(17) 0.045(2) 0.034(2)
C29 0.068(3) 0.063(3) 0.090(3) -0.004(2) -0.017(2) -0.010(2)

loop_
_atom_type_symbol
_atom_type_description
_atom_type_scat_dispersion_real
_atom_type_scat_dispersion_imag
_atom_type_scat_source
C C 0.0033 0.0016 'International Tables Vol C Tables 4.2.6.8 and 6.1.1.4'
H H 0.0000 0.0000 'International Tables Vol C Tables 4.2.6.8 and 6.1.1.4'
Cl Cl 0.1484 0.1585 'International Tables Vol C Tables 4.2.6.8 and 6.1.1.4'
Cu Cu 0.3201 1.2651 'International Tables Vol C Tables 4.2.6.8 and 6.1.1.4'
N N 0.0061 0.0033 'International Tables Vol C Tables 4.2.6.8 and 6.1.1.4'
O O 0.0106 0.0060 'International Tables Vol C Tables 4.2.6.8 and 6.1.1.4'

loop_
_geom_angle_atom_site_label_1
_geom_angle_atom_site_label_2
_geom_angle_atom_site_label_3
_geom_angle
_geom_angle_site_symmetry_1
_geom_angle_site_symmetry_3
_geom_angle_publ_flag
O1 Cu1 O1 80.36(6) . 3_766 ?
O1 Cu1 O6 88.36(7) . . ?
O1 Cu1 N2 87.94(7) . . ?
O1 Cu1 N3 170.57(7) . . ?
O6 Cu1 O1 101.60(6) . 3_766 ?
O6 Cu1 N2 163.80(8) . . ?
O6 Cu1 N3 85.73(7) . . ?
N2 Cu1 O1 93.31(7) . 3_766 ?
N2 Cu1 N3 99.73(8) . . ?
N3 Cu1 O1 93.63(7) . 3_766 ?
O6 Cu2 O9 86.06(7) . . ?
O6 Cu2 O12 91.04(7) . . ?
O6 Cu2 N4 86.32(7) . . ?
O9 Cu2 O12 96.91(8) . . ?
O9 Cu2 N4 165.70(8) . . ?
N4 Cu2 O12 95.31(8) . . ?
N5 Cu2 O6 173.61(8) . . ?
N5 Cu2 O9 90.07(8) . . ?
N5 Cu2 O12 94.48(8) . . ?
N5 Cu2 N4 96.36(9) . . ?
Cu1 O1 Cu1 99.64(6) . 3_766 ?
C1 O1 Cu1 122.31(15) . . ?
C1 O1 Cu1 120.97(14) . 3_766 ?
N2 O4 C8 111.31(19) . . ?
N3 O5 C9 111.07(17) . . ?
Cu2 O6 Cu1 112.68(8) . . ?
C12 O6 Cu1 124.40(14) . . ?
C12 O6 Cu2 122.88(14) . . ?
N4 O7 C19 112.9(2) . . ?
N5 O8 C20 110.5(2) . . ?
C23 O9 Cu2 128.31(17) . . ?
Cu2 O12 H12 116.9(13) . . ?
C28 O12 Cu2 129.85(19) . . ?
C28 O12 H12 105.4(14) . . ?
O2 N1 C4 118.0(3) . . ?
O3 N1 O2 122.8(3) . . ?
O3 N1 C4 119.2(3) . . ?
O4 N2 Cu1 120.80(14) . . ?
C7 N2 Cu1 126.41(17) . . ?
C7 N2 O4 112.52(19) . . ?
O5 N3 Cu1 123.16(14) . . ?
C10 N3 Cu1 124.99(17) . . ?
C10 N3 O5 110.23(18) . . ?
O7 N4 Cu2 128.35(15) . . ?
C18 N4 Cu2 123.03(17) . . ?
C18 N4 O7 108.2(2) . . ?
O8 N5 Cu2 117.66(15) . . ?
C21 N5 Cu2 129.0(2) . . ?
C21 N5 O8 113.1(2) . . ?
O10 N6 O11 123.5(3) . . ?
O10 N6 C26 118.3(3) . . ?
O11 N6 C26 118.2(4) . . ?
O1 C1 C2 122.5(2) . . ?
O1 C1 C6 119.1(2) . . ?
C6 C1 C2 118.3(2) . . ?
C1 C2 C7 121.5(2) . . ?
C3 C2 C1 120.3(2) . . ?
C3 C2 C7 118.1(2) . . ?
C2 C3 H3 120.6 . . ?
C4 C3 C2 118.8(2) . . ?
C4 C3 H3 120.6 . . ?
C3 C4 N1 118.8(3) . . ?
C3 C4 C5 122.0(2) . . ?
C5 C4 N1 119.1(2) . . ?
C4 C5 H5 120.3 . . ?
C6 C5 C4 119.3(2) . . ?
C6 C5 H5 120.3 . . ?
C1 C6 H6 119.7 . . ?
C5 C6 C1 120.7(2) . . ?
C5 C6 H6 119.7 . . ?
N2 C7 C2 122.9(2) . . ?
N2 C7 H7 118.6 . . ?
C2 C7 H7 118.6 . . ?
O4 C8 H8A 109.0 . . ?
O4 C8 H8B 109.0 . . ?
O4 C8 C9 113.1(2) . . ?
H8A C8 H8B 107.8 . . ?
C9 C8 H8A 109.0 . . ?
C9 C8 H8B 109.0 . . ?
O5 C9 C8 109.3(2) . . ?
O5 C9 H9A 109.8 . . ?
O5 C9 H9B 109.8 . . ?
C8 C9 H9A 109.8 . . ?
C8 C9 H9B 109.8 . . ?
H9A C9 H9B 108.3 . . ?
N3 C10 H10 117.8 . . ?
N3 C10 C11 124.4(2) . . ?
C11 C10 H10 117.8 . . ?
C12 C11 C10 122.3(2) . . ?
C16 C11 C10 117.7(2) . . ?
C16 C11 C12 119.9(2) . . ?
O6 C12 C11 120.8(2) . . ?
O6 C12 C13 121.0(2) . . ?
C13 C12 C11 118.2(2) . . ?
C12 C13 C18 122.5(2) . . ?
C14 C13 C12 120.0(2) . . ?
C14 C13 C18 117.3(2) . . ?
C13 C14 H14 118.8 . . ?
C15 C14 C13 122.3(2) . . ?
C15 C14 H14 118.8 . . ?
C14 C15 C17 121.1(3) . . ?
C16 C15 C14 117.2(2) . . ?
C16 C15 C17 121.7(3) . . ?
C11 C16 H16 118.9 . . ?
C15 C16 C11 122.2(2) . . ?
C15 C16 H16 118.9 . . ?
C15 C17 H17A 109.5 . . ?
C15 C17 H17B 109.5 . . ?
C15 C17 H17C 109.5 . . ?
H17A C17 H17B 109.5 . . ?
H17A C17 H17C 109.5 . . ?
H17B C17 H17C 109.5 . . ?
N4 C18 C13 125.1(2) . . ?
N4 C18 H18 117.5 . . ?
C13 C18 H18 117.5 . . ?
O7 C19 H19A 109.5 . . ?
O7 C19 H19B 109.5 . . ?
O7 C19 C20 110.8(2) . . ?
H19A C19 H19B 108.1 . . ?
C20 C19 H19A 109.5 . . ?
C20 C19 H19B 109.5 . . ?
O8 C20 C19 112.3(2) . . ?
O8 C20 H20A 109.1 . . ?
O8 C20 H20B 109.1 . . ?
C19 C20 H20A 109.1 . . ?
C19 C20 H20B 109.1 . . ?
H20A C20 H20B 107.9 . . ?
N5 C21 H21 117.8 . . ?
N5 C21 C22 124.4(2) . . ?
C22 C21 H21 117.8 . . ?
C23 C22 C21 122.6(2) . . ?
C27 C22 C21 117.3(3) . . ?
C27 C22 C23 120.2(3) . . ?
O9 C23 C22 123.7(2) . . ?
O9 C23 C24 119.3(2) . . ?
C22 C23 C24 117.0(2) . . ?
C23 C24 H24 119.3 . . ?
C25 C24 C23 121.5(3) . . ?
C25 C24 H24 119.3 . . ?
C24 C25 H25 120.2 . . ?
C24 C25 C26 119.5(3) . . ?
C26 C25 H25 120.2 . . ?
C25 C26 N6 119.7(3) . . ?
C27 C26 N6 118.9(3) . . ?
C27 C26 C25 121.4(3) . . ?
C22 C27 H27 120.0 . . ?
C26 C27 C22 120.0(3) . . ?
C26 C27 H27 120.0 . . ?
O12 C28 H28A 109.5 . . ?
O12 C28 H28B 109.5 . . ?
O12 C28 H28C 109.5 . . ?
H28A C28 H28B 109.5 . . ?
H28A C28 H28C 109.5 . . ?
H28B C28 H28C 109.5 . . ?
O14A Cl1 O15A 116.1(6) . . ?
O14A Cl1 O16 107.7(6) . . ?
O14A Cl1 O17 119.2(8) . . ?
O15 Cl1 O14 104.0(5) . . ?
O15 Cl1 O16 124.0(4) . . ?
O15 Cl1 O17 112.8(3) . . ?
O16 Cl1 O14 110.0(4) . . ?
O16 Cl1 O15A 103.2(4) . . ?
O16 Cl1 O17 109.19(19) . . ?
O17 Cl1 O14 91.8(5) . . ?
O17 Cl1 O15A 100.1(5) . . ?
C29 O13 H13 109.5 . . ?
C29 O13A H13A 108.4 . . ?
O13 C29 H29A 109.5 . . ?
O13 C29 H29B 109.5 . . ?
O13 C29 H29C 109.5 . . ?
O13A C29 H29D 109.5 . . ?
O13A C29 H29E 109.5 . . ?
O13A C29 H29F 109.5 . . ?
H29A C29 H29B 109.5 . . ?
H29A C29 H29C 109.5 . . ?
H29B C29 H29C 109.5 . . ?
H29D C29 H29E 109.5 . . ?
H29D C29 H29F 109.5 . . ?
H29E C29 H29F 109.5 . . ?

loop_
_geom_bond_atom_site_label_1
_geom_bond_atom_site_label_2
_geom_bond_distance
_geom_bond_site_symmetry_2
_geom_bond_publ_flag
Cu1 O1 1.9477(16) . ?
Cu1 O1 2.3618(17) 3_766 ?
Cu1 O6 1.9530(16) . ?
Cu1 N2 1.960(2) . ?
Cu1 N3 2.0048(19) . ?
Cu2 O6 1.9476(16) . ?
Cu2 O9 1.9618(18) . ?
Cu2 O12 2.286(2) . ?
Cu2 N4 2.048(2) . ?
Cu2 N5 1.938(2) . ?
O1 Cu1 2.3618(17) 3_766 ?
O1 C1 1.312(3) . ?
O2 N1 1.217(4) . ?
O3 N1 1.209(4) . ?
O4 N2 1.424(2) . ?
O4 C8 1.434(3) . ?
O5 N3 1.406(2) . ?
O5 C9 1.431(3) . ?
O6 C12 1.336(3) . ?
O7 N4 1.415(3) . ?
O7 C19 1.425(3) . ?
O8 N5 1.428(3) . ?
O8 C20 1.440(4) . ?
O9 C23 1.299(3) . ?
O10 N6 1.220(4) . ?
O11 N6 1.223(5) . ?
O12 H12 0.872(9) . ?
O12 C28 1.419(4) . ?
N1 C4 1.457(3) . ?
N2 C7 1.282(3) . ?
N3 C10 1.285(3) . ?
N4 C18 1.280(3) . ?
N5 C21 1.279(3) . ?
N6 C26 1.465(4) . ?
C1 C2 1.417(3) . ?
C1 C6 1.412(3) . ?
C2 C3 1.397(3) . ?
C2 C7 1.451(3) . ?
C3 H3 0.9500 . ?
C3 C4 1.375(4) . ?
C4 C5 1.391(4) . ?
C5 H5 0.9500 . ?
C5 C6 1.373(4) . ?
C6 H6 0.9500 . ?
C7 H7 0.9500 . ?
C8 H8A 0.9900 . ?
C8 H8B 0.9900 . ?
C8 C9 1.504(4) . ?
C9 H9A 0.9900 . ?
C9 H9B 0.9900 . ?
C10 H10 0.9500 . ?
C10 C11 1.444(3) . ?
C11 C12 1.409(3) . ?
C11 C16 1.399(3) . ?
C12 C13 1.405(3) . ?
C13 C14 1.398(3) . ?
C13 C18 1.450(3) . ?
C14 H14 0.9500 . ?
C14 C15 1.388(4) . ?
C15 C16 1.388(4) . ?
C15 C17 1.507(4) . ?
C16 H16 0.9500 . ?
C17 H17A 0.9800 . ?
C17 H17B 0.9800 . ?
C17 H17C 0.9800 . ?
C18 H18 0.9500 . ?
C19 H19A 0.9900 . ?
C19 H19B 0.9900 . ?
C19 C20 1.500(4) . ?
C20 H20A 0.9900 . ?
C20 H20B 0.9900 . ?
C21 H21 0.9500 . ?
C21 C22 1.435(4) . ?
C22 C23 1.423(4) . ?
C22 C27 1.407(4) . ?
C23 C24 1.424(4) . ?
C24 H24 0.9500 . ?
C24 C25 1.372(4) . ?
C25 H25 0.9500 . ?
C25 C26 1.393(5) . ?
C26 C27 1.362(5) . ?
C27 H27 0.9500 . ?
C28 H28A 0.9800 . ?
C28 H28B 0.9800 . ?
C28 H28C 0.9800 . ?
Cl1 O14 1.500(9) . ?
Cl1 O14A 1.368(9) . ?
Cl1 O15 1.348(5) . ?
Cl1 O15A 1.512(8) . ?
Cl1 O16 1.412(3) . ?
Cl1 O17 1.436(3) . ?
O13 H13 0.8401 . ?
O13 C29 1.307(8) . ?
O13A H13A 0.8400 . ?
O13A C29 1.451(11) . ?
C29 H29A 0.9800 . ?
C29 H29B 0.9800 . ?
C29 H29C 0.9800 . ?
C29 H29D 0.9800 . ?
C29 H29E 0.9800 . ?
C29 H29F 0.9800 . ?

loop_
_geom_torsion_atom_site_label_1
_geom_torsion_atom_site_label_2
_geom_torsion_atom_site_label_3
_geom_torsion_atom_site_label_4
_geom_torsion
_geom_torsion_site_symmetry_1
_geom_torsion_site_symmetry_2
_geom_torsion_site_symmetry_3
_geom_torsion_site_symmetry_4
_geom_torsion_publ_flag
Cu1 O1 C1 C2 93.6(2) 3_766 . . . ?
Cu1 O1 C1 C2 -34.1(3) . . . . ?
Cu1 O1 C1 C6 -84.4(2) 3_766 . . . ?
Cu1 O1 C1 C6 148.02(18) . . . . ?
Cu1 O6 C12 C11 -35.1(3) . . . . ?
Cu1 O6 C12 C13 144.14(18) . . . . ?
Cu1 N2 C7 C2 2.8(3) . . . . ?
Cu1 N3 C10 C11 12.4(4) . . . . ?
Cu2 O6 C12 C11 142.36(18) . . . . ?
Cu2 O6 C12 C13 -38.4(3) . . . . ?
Cu2 O9 C23 C22 -5.8(4) . . . . ?
Cu2 O9 C23 C24 174.20(17) . . . . ?
Cu2 N4 C18 C13 8.2(3) . . . . ?
Cu2 N5 C21 C22 1.4(4) . . . . ?
O1 C1 C2 C3 177.8(2) . . . . ?
O1 C1 C2 C7 -4.0(3) . . . . ?
O1 C1 C6 C5 -175.0(2) . . . . ?
O2 N1 C4 C3 172.0(3) . . . . ?
O2 N1 C4 C5 -5.8(4) . . . . ?
O3 N1 C4 C3 -5.1(4) . . . . ?
O3 N1 C4 C5 177.0(3) . . . . ?
O4 N2 C7 C2 -171.3(2) . . . . ?
O4 C8 C9 O5 -52.3(3) . . . . ?
O5 N3 C10 C11 178.2(2) . . . . ?
O6 C12 C13 C14 -176.8(2) . . . . ?
O6 C12 C13 C18 -1.5(4) . . . . ?
O7 N4 C18 C13 -178.3(2) . . . . ?
O7 C19 C20 O8 -56.2(3) . . . . ?
O8 N5 C21 C22 -173.5(2) . . . . ?
O9 C23 C24 C25 -173.4(2) . . . . ?
O10 N6 C26 C25 -177.8(3) . . . . ?
O10 N6 C26 C27 2.3(4) . . . . ?
O11 N6 C26 C25 2.3(4) . . . . ?
O11 N6 C26 C27 -177.5(3) . . . . ?
N1 C4 C5 C6 174.8(2) . . . . ?
N2 O4 C8 C9 -53.1(3) . . . . ?
N3 O5 C9 C8 107.5(2) . . . . ?
N3 C10 C11 C12 13.4(4) . . . . ?
N3 C10 C11 C16 -168.0(2) . . . . ?
N4 O7 C19 C20 93.9(3) . . . . ?
N5 O8 C20 C19 -54.5(3) . . . . ?
N5 C21 C22 C23 10.7(4) . . . . ?
N5 C21 C22 C27 -171.3(3) . . . . ?
N6 C26 C27 C22 -175.9(2) . . . . ?
C1 C2 C3 C4 -2.0(4) . . . . ?
C1 C2 C7 N2 20.9(4) . . . . ?
C2 C1 C6 C5 7.0(4) . . . . ?
C2 C3 C4 N1 -172.1(2) . . . . ?
C2 C3 C4 C5 5.7(4) . . . . ?
C3 C2 C7 N2 -160.9(2) . . . . ?
C3 C4 C5 C6 -3.0(4) . . . . ?
C4 C5 C6 C1 -3.5(4) . . . . ?
C6 C1 C2 C3 -4.2(3) . . . . ?
C6 C1 C2 C7 173.9(2) . . . . ?
C7 C2 C3 C4 179.8(2) . . . . ?
C8 O4 N2 Cu1 88.3(2) . . . . ?
C8 O4 N2 C7 -97.3(2) . . . . ?
C9 O5 N3 Cu1 -46.3(2) . . . . ?
C9 O5 N3 C10 147.6(2) . . . . ?
C10 C11 C12 O6 -1.9(4) . . . . ?
C10 C11 C12 C13 178.8(2) . . . . ?
C10 C11 C16 C15 179.1(2) . . . . ?
C11 C12 C13 C14 2.5(3) . . . . ?
C11 C12 C13 C18 177.8(2) . . . . ?
C12 C11 C16 C15 -2.3(4) . . . . ?
C12 C13 C14 C15 -3.4(4) . . . . ?
C12 C13 C18 N4 16.9(4) . . . . ?
C13 C14 C15 C16 1.3(4) . . . . ?
C13 C14 C15 C17 -179.8(3) . . . . ?
C14 C13 C18 N4 -167.7(2) . . . . ?
C14 C15 C16 C11 1.5(4) . . . . ?
C16 C11 C12 O6 179.5(2) . . . . ?
C16 C11 C12 C13 0.2(3) . . . . ?
C17 C15 C16 C11 -177.3(3) . . . . ?
C18 C13 C14 C15 -178.9(2) . . . . ?
C19 O7 N4 Cu2 -22.4(3) . . . . ?
C19 O7 N4 C18 164.6(2) . . . . ?
C20 O8 N5 Cu2 95.3(2) . . . . ?
C20 O8 N5 C21 -89.1(3) . . . . ?
C21 C22 C23 O9 -8.3(4) . . . . ?
C21 C22 C23 C24 171.7(2) . . . . ?
C21 C22 C27 C26 -177.0(3) . . . . ?
C22 C23 C24 C25 6.6(4) . . . . ?
C23 C22 C27 C26 1.0(4) . . . . ?
C23 C24 C25 C26 -1.7(4) . . . . ?
C24 C25 C26 N6 176.2(3) . . . . ?
C24 C25 C26 C27 -3.9(4) . . . . ?
C25 C26 C27 C22 4.2(4) . . . . ?
C27 C22 C23 O9 173.8(2) . . . . ?
C27 C22 C23 C24 -6.2(4) . . . . ?

_cod_database_fobs_code 2108888
